data_4301290
loop_
_publ_author_name
'Daniel L. Reger'
'Elizabeth A. Foley'
'Mark D. Smith'

_publ_contact_author_address
;
Department of Chemistry and Biochemistry
University of South Carolina
Columbia, South Carolina 29208
USA
;
_publ_contact_author_email reger@mail.chem.sc.edu
_publ_contact_author_fax '1 803 777 9521'
_publ_contact_author_name 'Professor Daniel L. Reger'
_publ_contact_author_phone '1 803 777 2587'
_publ_section_title
;
Mononuclear Metallacyclic Silver(I) Complexes of Third Generation
Bis(1-pyrazolyl)methane Ligands
;
_journal_name_full 'Inorganic Chemistry'
_journal_page_first 936
_journal_page_last 945
_journal_paper_doi 10.1021/ic801594q
_journal_volume 48
_journal_year 2009
_chemical_formula_moiety 'C24 H26 Ag N8 O2, C F3 O3 S, C3 H6 O'
_chemical_formula_sum 'C28 H32 Ag F3 N8 O6 S'
_chemical_formula_weight 773.55
_chemical_name_systematic
; 
 ? 
;
_space_group_IT_number 2
_symmetry_cell_setting triclinic
_symmetry_space_group_name_Hall '-P 1'
_symmetry_space_group_name_H-M 'P -1'
_atom_sites_solution_hydrogens geom
_atom_sites_solution_primary direct
_atom_sites_solution_secondary difmap
_audit_creation_method SHELXL-97
_cell_angle_alpha 102.6210(10)
_cell_angle_beta 90.5400(10)
_cell_angle_gamma 98.9450(10)
_cell_formula_units_Z 2
_cell_length_a 8.3402(4)
_cell_length_b 13.8165(6)
_cell_length_c 14.9042(7)
_cell_measurement_reflns_used 6397
_cell_measurement_temperature 150(1)
_cell_measurement_theta_max 26.402
_cell_measurement_theta_min 2.294
_cell_volume 1653.89(13)
_computing_cell_refinement 'SAINT+ NT V6.22 (Bruker, 2001)'
_computing_data_collection 'SMART NT V5.625 (Bruker, 1998)'
_computing_data_reduction 'SAINT+ NT V6.22'
_computing_molecular_graphics 'SHELXTL V6.1 (Sheldrick, 2000)'
_computing_publication_material 'SHELXTL V6.1'
_computing_structure_refinement 'SHELXL-97 (Sheldrick, 1997)'
_computing_structure_solution 'SHELXS-97 (Sheldrick, 1990)'
_diffrn_ambient_temperature 150(1)
_diffrn_measured_fraction_theta_full 0.998
_diffrn_measured_fraction_theta_max 0.998
_diffrn_measurement_device_type 'Bruker SMART APEX CCD diffractometer'
_diffrn_measurement_method 'omega scans'
_diffrn_radiation_monochromator graphite
_diffrn_radiation_source 'fine-focus sealed tube'
_diffrn_radiation_type MoK\a
_diffrn_radiation_wavelength 0.71073
_diffrn_reflns_av_R_equivalents 0.0243
_diffrn_reflns_av_sigmaI/netI 0.0236
_diffrn_reflns_limit_h_max 10
_diffrn_reflns_limit_h_min -10
_diffrn_reflns_limit_k_max 17
_diffrn_reflns_limit_k_min -17
_diffrn_reflns_limit_l_max 18
_diffrn_reflns_limit_l_min -18
_diffrn_reflns_number 20024
_diffrn_reflns_theta_full 26.40
_diffrn_reflns_theta_max 26.40
_diffrn_reflns_theta_min 1.53
_diffrn_standards_decay_% 0
_exptl_absorpt_coefficient_mu 0.743
_exptl_absorpt_correction_T_max 1.0000
_exptl_absorpt_correction_T_min 0.9095
_exptl_absorpt_correction_type multi-scan
_exptl_absorpt_process_details '(SADABS, Bruker, 2001)'
_exptl_crystal_colour colorless
_exptl_crystal_density_diffrn 1.553
_exptl_crystal_density_meas 0
_exptl_crystal_density_method 'not measured'
_exptl_crystal_description plate
_exptl_crystal_F_000 788
_exptl_crystal_size_max 0.44
_exptl_crystal_size_mid 0.40
_exptl_crystal_size_min 0.14
_refine_diff_density_max 0.961
_refine_diff_density_min -0.737
_refine_diff_density_rms 0.068
_refine_ls_extinction_method none
_refine_ls_goodness_of_fit_ref 1.050
_refine_ls_hydrogen_treatment constr
_refine_ls_matrix_type full
_refine_ls_number_parameters 452
_refine_ls_number_reflns 6791
_refine_ls_number_restraints 19
_refine_ls_restrained_S_all 1.052
_refine_ls_R_factor_all 0.0404
_refine_ls_R_factor_gt 0.0376
_refine_ls_shift/su_max 0.001
_refine_ls_shift/su_mean 0.000
_refine_ls_structure_factor_coef Fsqd
_refine_ls_weighting_details 'calc w=1/[\s^2^(Fo^2^)+(0.0537P)^2^+1.5179P] where P=(Fo^2^+2Fc^2^)/3'
_refine_ls_weighting_scheme calc
_refine_ls_wR_factor_gt 0.1005
_refine_ls_wR_factor_ref 0.1028
_reflns_number_gt 6260
_reflns_number_total 6791
_reflns_threshold_expression >2sigma(I)
_cod_data_source_file ic801594q_si_001_6.cif
_cod_data_source_block 3a
_cod_depositor_comments
;
The following automatic conversions were performed:
'_symmetry_cell_setting' value 'Triclinic' changed to 'triclinic'
according to '/home/saulius/struct/CIF-dictionaries/cif_core.dic'
dictionary named 'cif_core.dic' version 2.4.1 from 2010-06-29.

Automatic conversion script
Id: cif_fix_enum 1527 2010-12-29 10:47:43Z saulius 
;
_cod_database_code 4301290

loop_
_symmetry_equiv_pos_as_xyz
'x, y, z'
'-x, -y, -z'

loop_
_atom_site_label
_atom_site_type_symbol
_atom_site_fract_x
_atom_site_fract_y
_atom_site_fract_z
_atom_site_U_iso_or_equiv
_atom_site_adp_type
_atom_site_occupancy
_atom_site_symmetry_multiplicity
_atom_site_calc_flag
_atom_site_refinement_flags
_atom_site_disorder_assembly
_atom_site_disorder_group
Ag1 Ag 0.52753(2) 0.136538(14) 0.763961(16) 0.04516(9) Uani 1 1 d . . .
C1 C 0.7354(3) 0.37370(17) 0.76944(16) 0.0292(5) Uani 1 1 d . . .
H1 H 0.8082 0.4395 0.7739 0.035 Uiso 1 1 calc R . .
C2 C 0.2693(3) -0.05688(17) 0.82974(17) 0.0302(5) Uani 1 1 d . . .
H2 H 0.1957 -0.1179 0.8392 0.036 Uiso 1 1 calc R . .
C11 C 0.9105(3) 0.32001(19) 0.63803(17) 0.0337(5) Uani 1 1 d . . .
H11 H 0.9781 0.3828 0.6412 0.040 Uiso 1 1 calc R . .
C12 C 0.9186(3) 0.2322(2) 0.57606(19) 0.0399(6) Uani 1 1 d . . .
H12 H 0.9916 0.2211 0.5277 0.048 Uiso 1 1 calc R . .
C13 C 0.7967(3) 0.1627(2) 0.59928(18) 0.0400(6) Uani 1 1 d . . .
H13 H 0.7736 0.0940 0.5680 0.048 Uiso 1 1 calc R . .
C21 C 0.8547(3) 0.3937(2) 0.92820(18) 0.0396(6) Uani 1 1 d . . .
H21 H 0.9356 0.4506 0.9294 0.047 Uiso 1 1 calc R . .
C22 C 0.8214(4) 0.3459(2) 0.99816(19) 0.0474(7) Uani 1 1 d . . .
H22 H 0.8737 0.3622 1.0577 0.057 Uiso 1 1 calc R . .
C23 C 0.6948(4) 0.2684(2) 0.96410(19) 0.0449(6) Uani 1 1 d . . .
H23 H 0.6459 0.2218 0.9981 0.054 Uiso 1 1 calc R . .
C31 C 0.4785(3) -0.17167(19) 0.81380(19) 0.0378(5) Uani 1 1 d . . .
H31 H 0.4084 -0.2343 0.8065 0.045 Uiso 1 1 calc R . .
C32 C 0.6451(3) -0.1570(2) 0.8143(2) 0.0424(6) Uani 1 1 d . . .
H32 H 0.7137 -0.2067 0.8078 0.051 Uiso 1 1 calc R . .
C33 C 0.6918(3) -0.0539(2) 0.82632(19) 0.0396(6) Uani 1 1 d . . .
H33 H 0.8015 -0.0215 0.8290 0.048 Uiso 1 1 calc R . .
C41 C 0.0760(3) -0.07972(19) 0.69467(19) 0.0362(5) Uani 1 1 d . . .
H41 H 0.0032 -0.1359 0.7049 0.043 Uiso 1 1 calc R . .
C42 C 0.0599(3) -0.0285(2) 0.62719(19) 0.0417(6) Uani 1 1 d . . .
H42 H -0.0252 -0.0419 0.5811 0.050 Uiso 1 1 calc R . .
C43 C 0.1945(3) 0.0475(2) 0.64023(18) 0.0390(6) Uani 1 1 d . . .
H43 H 0.2162 0.0954 0.6030 0.047 Uiso 1 1 calc R . .
C51 C 0.5632(3) 0.38925(18) 0.75022(17) 0.0324(5) Uani 1 1 d . . .
H51A H 0.5535 0.4071 0.6898 0.039 Uiso 1 1 calc R . .
H51B H 0.4850 0.3275 0.7501 0.039 Uiso 1 1 calc R . .
C52 C 0.3625(3) 0.4739(2) 0.8305(2) 0.0399(6) Uani 1 1 d . . .
H52A H 0.3130 0.4719 0.7694 0.048 Uiso 1 1 calc R . .
H52B H 0.3488 0.5383 0.8721 0.048 Uiso 1 1 calc R . .
C53 C 0.2766(3) 0.38777(18) 0.86792(18) 0.0336(5) Uani 1 1 d . . .
C54 C 0.2969(3) 0.38699(19) 0.96050(18) 0.0341(5) Uani 1 1 d . . .
H54 H 0.3589 0.4433 1.0011 0.041 Uiso 1 1 calc R . .
C55 C 0.2276(3) 0.30505(19) 0.99427(17) 0.0333(5) Uani 1 1 d . . .
H55 H 0.2432 0.3055 1.0576 0.040 Uiso 1 1 calc R . .
C56 C 0.1353(3) 0.22207(18) 0.93593(17) 0.0321(5) Uani 1 1 d . . .
C57 C 0.1123(3) 0.22336(19) 0.84395(18) 0.0354(5) Uani 1 1 d . . .
H57 H 0.0473 0.1680 0.8038 0.043 Uiso 1 1 calc R . .
C58 C 0.1835(3) 0.3051(2) 0.81024(18) 0.0364(5) Uani 1 1 d . . .
H58 H 0.1683 0.3045 0.7469 0.044 Uiso 1 1 calc R . .
C59 C 0.0606(3) 0.13157(19) 0.97152(18) 0.0365(5) Uani 1 1 d . . .
H59A H 0.1075 0.1368 1.0340 0.044 Uiso 1 1 calc R . .
H59B H -0.0578 0.1312 0.9763 0.044 Uiso 1 1 calc R . .
C60 C 0.2545(3) 0.02830(18) 0.91157(17) 0.0320(5) Uani 1 1 d . . .
H60A H 0.2894 0.0119 0.9694 0.038 Uiso 1 1 calc R . .
H60B H 0.3229 0.0913 0.9046 0.038 Uiso 1 1 calc R . .
N11 N 0.7158(3) 0.20361(15) 0.67068(15) 0.0356(5) Uani 1 1 d . . .
N12 N 0.7891(2) 0.30113(14) 0.69380(14) 0.0290(4) Uani 1 1 d . . .
N21 N 0.6501(3) 0.26729(16) 0.87785(15) 0.0371(5) Uani 1 1 d . . .
N22 N 0.7512(2) 0.34506(15) 0.85689(13) 0.0296(4) Uani 1 1 d . . .
N31 N 0.5642(2) -0.00573(16) 0.83356(15) 0.0355(5) Uani 1 1 d . . .
N32 N 0.4333(2) -0.08001(15) 0.82576(14) 0.0310(4) Uani 1 1 d . . .
N41 N 0.2885(2) 0.04415(15) 0.71166(15) 0.0336(4) Uani 1 1 d . . .
N42 N 0.2148(2) -0.03534(14) 0.74396(14) 0.0294(4) Uani 1 1 d . . .
O1 O 0.5333(2) 0.46895(12) 0.82218(13) 0.0352(4) Uani 1 1 d . . .
O2 O 0.0882(2) 0.03900(13) 0.91285(13) 0.0354(4) Uani 1 1 d . . .
S1A S 0.03461(14) 0.64902(9) 0.73911(9) 0.0326(2) Uani 0.861(3) 1 d PD A 1
O3A O 0.0246(4) 0.55604(19) 0.7706(2) 0.0430(7) Uani 0.861(3) 1 d PD A 1
O4A O 0.1766(3) 0.6774(2) 0.6922(2) 0.0626(8) Uani 0.861(3) 1 d PD A 1
O5A O -0.0144(3) 0.73054(16) 0.80394(15) 0.0447(6) Uani 0.861(3) 1 d PD A 1
C61A C -0.1277(5) 0.6194(3) 0.6487(3) 0.0511(9) Uani 0.861(3) 1 d PD A 1
F1A F -0.1425(3) 0.69891(17) 0.61433(16) 0.0645(7) Uani 0.861(3) 1 d PD A 1
F2A F -0.2697(3) 0.5908(2) 0.6814(2) 0.0864(10) Uani 0.861(3) 1 d PD A 1
F3A F -0.1014(5) 0.5459(2) 0.5810(2) 0.1032(12) Uani 0.861(3) 1 d PD A 1
S1B S 0.0053(11) 0.6357(7) 0.7530(6) 0.0326(2) Uani 0.139(3) 1 d PD A 2
O3B O 0.014(4) 0.5456(18) 0.784(2) 0.083(3) Uiso 0.139(3) 1 d PD A 2
O4B O 0.103(2) 0.7245(13) 0.8142(12) 0.083(3) Uiso 0.139(3) 1 d PD A 2
O5B O -0.1381(19) 0.6615(16) 0.7246(14) 0.083(3) Uiso 0.139(3) 1 d PD A 2
C61B C 0.135(2) 0.6207(14) 0.6536(10) 0.083(3) Uiso 0.139(3) 1 d PD A 2
F1B F 0.149(2) 0.6985(12) 0.6151(12) 0.083(3) Uiso 0.139(3) 1 d PD A 2
F2B F 0.073(2) 0.5415(12) 0.5913(11) 0.083(3) Uiso 0.139(3) 1 d PD A 2
F3B F 0.2828(18) 0.6126(13) 0.6791(12) 0.083(3) Uiso 0.139(3) 1 d PD A 2
C62 C 0.5575(5) 0.7690(4) 0.5188(3) 0.0792(13) Uani 1 1 d . . .
C63 C 0.4678(6) 0.6706(4) 0.5278(3) 0.0924(14) Uani 1 1 d . . .
H63A H 0.3572 0.6613 0.5011 0.139 Uiso 1 1 calc R . .
H63B H 0.4631 0.6685 0.5931 0.139 Uiso 1 1 calc R . .
H63C H 0.5237 0.6167 0.4953 0.139 Uiso 1 1 calc R . .
C64 C 0.5070(6) 0.8627(4) 0.5761(3) 0.0873(13) Uani 1 1 d . . .
H64A H 0.5715 0.8832 0.6344 0.131 Uiso 1 1 calc R . .
H64B H 0.3915 0.8490 0.5886 0.131 Uiso 1 1 calc R . .
H64C H 0.5253 0.9168 0.5425 0.131 Uiso 1 1 calc R . .
O6 O 0.6633(5) 0.7713(4) 0.4644(3) 0.1311(17) Uani 1 1 d . . .

loop_
_atom_site_aniso_label
_atom_site_aniso_U_11
_atom_site_aniso_U_22
_atom_site_aniso_U_33
_atom_site_aniso_U_23
_atom_site_aniso_U_13
_atom_site_aniso_U_12
Ag1 0.03838(13) 0.02965(12) 0.06283(16) 0.00825(9) 0.00433(10) -0.00584(8)
C1 0.0265(11) 0.0232(10) 0.0351(12) 0.0006(9) 0.0037(9) 0.0035(8)
C2 0.0260(11) 0.0252(11) 0.0395(13) 0.0073(9) 0.0033(9) 0.0040(9)
C11 0.0291(12) 0.0350(13) 0.0375(13) 0.0089(10) 0.0056(9) 0.0054(10)
C12 0.0375(13) 0.0431(14) 0.0381(13) 0.0035(11) 0.0081(11) 0.0112(11)
C13 0.0432(14) 0.0323(13) 0.0402(14) -0.0039(10) 0.0022(11) 0.0097(11)
C21 0.0272(12) 0.0452(15) 0.0383(13) -0.0117(11) -0.0020(10) 0.0114(10)
C22 0.0436(15) 0.0653(19) 0.0326(13) -0.0045(13) -0.0041(11) 0.0292(14)
C23 0.0558(17) 0.0486(16) 0.0369(14) 0.0121(12) 0.0072(12) 0.0245(14)
C31 0.0399(13) 0.0293(12) 0.0447(14) 0.0059(10) -0.0001(11) 0.0104(10)
C32 0.0372(14) 0.0432(15) 0.0476(15) 0.0043(12) -0.0013(11) 0.0176(12)
C33 0.0288(12) 0.0472(15) 0.0418(14) 0.0050(11) -0.0005(10) 0.0103(11)
C41 0.0269(11) 0.0293(12) 0.0476(14) -0.0010(10) -0.0012(10) 0.0041(9)
C42 0.0398(14) 0.0403(14) 0.0419(14) -0.0012(11) -0.0070(11) 0.0119(11)
C43 0.0456(15) 0.0355(13) 0.0375(13) 0.0073(10) 0.0026(11) 0.0124(11)
C51 0.0300(12) 0.0301(12) 0.0371(12) 0.0040(10) 0.0034(9) 0.0101(9)
C52 0.0333(13) 0.0350(13) 0.0564(16) 0.0129(12) 0.0113(11) 0.0167(11)
C53 0.0243(11) 0.0324(12) 0.0461(14) 0.0068(10) 0.0054(10) 0.0130(9)
C54 0.0254(11) 0.0314(12) 0.0416(13) -0.0008(10) 0.0028(10) 0.0051(9)
C55 0.0270(11) 0.0361(13) 0.0350(12) 0.0021(10) 0.0025(9) 0.0081(10)
C56 0.0240(11) 0.0314(12) 0.0404(13) 0.0033(10) 0.0060(9) 0.0088(9)
C57 0.0281(12) 0.0332(12) 0.0415(13) -0.0005(10) -0.0012(10) 0.0071(10)
C58 0.0303(12) 0.0425(14) 0.0379(13) 0.0067(11) -0.0005(10) 0.0137(10)
C59 0.0315(12) 0.0324(12) 0.0437(14) 0.0028(10) 0.0100(10) 0.0066(10)
C60 0.0275(11) 0.0309(12) 0.0363(12) 0.0041(10) 0.0033(9) 0.0051(9)
N11 0.0352(11) 0.0268(10) 0.0398(11) -0.0019(8) 0.0032(9) 0.0027(8)
N12 0.0270(9) 0.0239(9) 0.0337(10) 0.0007(8) 0.0018(8) 0.0048(7)
N21 0.0396(11) 0.0323(11) 0.0400(11) 0.0096(9) 0.0026(9) 0.0050(9)
N22 0.0254(9) 0.0274(10) 0.0326(10) -0.0014(8) -0.0005(7) 0.0055(8)
N31 0.0253(10) 0.0324(11) 0.0463(12) 0.0050(9) 0.0009(8) 0.0025(8)
N32 0.0271(10) 0.0262(10) 0.0392(11) 0.0057(8) 0.0013(8) 0.0052(8)
N41 0.0328(10) 0.0277(10) 0.0396(11) 0.0077(8) 0.0031(8) 0.0024(8)
N42 0.0251(9) 0.0240(9) 0.0376(10) 0.0037(8) 0.0019(8) 0.0035(7)
O1 0.0298(8) 0.0273(8) 0.0472(10) 0.0022(7) 0.0075(7) 0.0096(7)
O2 0.0257(8) 0.0290(8) 0.0488(10) 0.0026(7) 0.0090(7) 0.0040(7)
S1A 0.0273(5) 0.0259(5) 0.0408(5) 0.0037(3) 0.0015(3) -0.0014(4)
O3A 0.0365(12) 0.0262(11) 0.0629(18) 0.0084(10) -0.0163(12) -0.0016(9)
O4A 0.0421(14) 0.0696(18) 0.0734(18) 0.0149(15) 0.0167(13) 0.0009(12)
O5A 0.0600(15) 0.0327(11) 0.0406(12) 0.0036(9) 0.0032(10) 0.0111(10)
C61A 0.059(2) 0.0349(17) 0.055(2) 0.0099(15) -0.0176(17) -0.0043(15)
F1A 0.0811(16) 0.0506(12) 0.0618(14) 0.0272(10) -0.0253(12) -0.0088(11)
F2A 0.0475(13) 0.092(2) 0.126(2) 0.0661(18) -0.0320(14) -0.0252(13)
F3A 0.164(3) 0.0608(17) 0.0682(17) -0.0245(13) -0.0496(19) 0.0253(18)
S1B 0.0273(5) 0.0259(5) 0.0408(5) 0.0037(3) 0.0015(3) -0.0014(4)
C62 0.057(2) 0.138(4) 0.067(2) 0.061(3) 0.0158(18) 0.032(2)
C63 0.086(3) 0.118(4) 0.076(3) 0.024(3) 0.003(2) 0.020(3)
C64 0.094(3) 0.102(4) 0.062(2) 0.014(2) -0.019(2) 0.013(3)
O6 0.110(3) 0.170(4) 0.167(4) 0.116(3) 0.079(3) 0.073(3)

loop_
_atom_type_symbol
_atom_type_description
_atom_type_scat_dispersion_real
_atom_type_scat_dispersion_imag
_atom_type_scat_source
C C 0.0033 0.0016 'International Tables Vol C Tables 4.2.6.8 and 6.1.1.4'
H H 0.0000 0.0000 'International Tables Vol C Tables 4.2.6.8 and 6.1.1.4'
N N 0.0061 0.0033 'International Tables Vol C Tables 4.2.6.8 and 6.1.1.4'
O O 0.0106 0.0060 'International Tables Vol C Tables 4.2.6.8 and 6.1.1.4'
F F 0.0171 0.0103 'International Tables Vol C Tables 4.2.6.8 and 6.1.1.4'
S S 0.1246 0.1234 'International Tables Vol C Tables 4.2.6.8 and 6.1.1.4'
Ag Ag -0.8971 1.1015 'International Tables Vol C Tables 4.2.6.8 and 6.1.1.4'

loop_
_geom_angle_atom_site_label_1
_geom_angle_atom_site_label_2
_geom_angle_atom_site_label_3
_geom_angle
_geom_angle_site_symmetry_1
_geom_angle_site_symmetry_3
_geom_angle_publ_flag
N41 Ag1 N21 143.24(8) . . ?
N41 Ag1 N11 123.73(8) . . ?
N21 Ag1 N11 84.35(7) . . ?
N41 Ag1 N31 84.58(7) . . ?
N21 Ag1 N31 99.63(7) . . ?
N11 Ag1 N31 123.44(7) . . ?
N22 C1 N12 111.62(19) . . ?
N22 C1 C51 111.49(19) . . ?
N12 C1 C51 111.09(19) . . ?
N22 C1 H1 107.5 . . ?
N12 C1 H1 107.5 . . ?
C51 C1 H1 107.5 . . ?
N32 C2 N42 112.11(19) . . ?
N32 C2 C60 110.96(19) . . ?
N42 C2 C60 111.47(19) . . ?
N32 C2 H2 107.3 . . ?
N42 C2 H2 107.3 . . ?
C60 C2 H2 107.3 . . ?
N12 C11 C12 107.4(2) . . ?
N12 C11 H11 126.3 . . ?
C12 C11 H11 126.3 . . ?
C11 C12 C13 104.8(2) . . ?
C11 C12 H12 127.6 . . ?
C13 C12 H12 127.6 . . ?
N11 C13 C12 112.0(2) . . ?
N11 C13 H13 124.0 . . ?
C12 C13 H13 124.0 . . ?
N22 C21 C22 107.1(3) . . ?
N22 C21 H21 126.5 . . ?
C22 C21 H21 126.5 . . ?
C21 C22 C23 105.2(2) . . ?
C21 C22 H22 127.4 . . ?
C23 C22 H22 127.4 . . ?
N21 C23 C22 111.7(3) . . ?
N21 C23 H23 124.2 . . ?
C22 C23 H23 124.2 . . ?
N32 C31 C32 106.9(2) . . ?
N32 C31 H31 126.5 . . ?
C32 C31 H31 126.5 . . ?
C31 C32 C33 105.1(2) . . ?
C31 C32 H32 127.4 . . ?
C33 C32 H32 127.4 . . ?
N31 C33 C32 111.9(2) . . ?
N31 C33 H33 124.1 . . ?
C32 C33 H33 124.1 . . ?
N42 C41 C42 107.1(2) . . ?
N42 C41 H41 126.5 . . ?
C42 C41 H41 126.5 . . ?
C41 C42 C43 105.4(2) . . ?
C41 C42 H42 127.3 . . ?
C43 C42 H42 127.3 . . ?
N41 C43 C42 111.0(2) . . ?
N41 C43 H43 124.5 . . ?
C42 C43 H43 124.5 . . ?
O1 C51 C1 105.51(19) . . ?
O1 C51 H51A 110.6 . . ?
C1 C51 H51A 110.6 . . ?
O1 C51 H51B 110.6 . . ?
C1 C51 H51B 110.6 . . ?
H51A C51 H51B 108.8 . . ?
O1 C52 C53 111.16(19) . . ?
O1 C52 H52A 109.4 . . ?
C53 C52 H52A 109.4 . . ?
O1 C52 H52B 109.4 . . ?
C53 C52 H52B 109.4 . . ?
H52A C52 H52B 108.0 . . ?
C58 C53 C54 118.5(2) . . ?
C58 C53 C52 121.1(2) . . ?
C54 C53 C52 120.3(2) . . ?
C55 C54 C53 120.8(2) . . ?
C55 C54 H54 119.6 . . ?
C53 C54 H54 119.6 . . ?
C54 C55 C56 120.4(2) . . ?
C54 C55 H55 119.8 . . ?
C56 C55 H55 119.8 . . ?
C57 C56 C55 119.0(2) . . ?
C57 C56 C59 120.0(2) . . ?
C55 C56 C59 121.0(2) . . ?
C56 C57 C58 120.4(2) . . ?
C56 C57 H57 119.8 . . ?
C58 C57 H57 119.8 . . ?
C57 C58 C53 120.9(2) . . ?
C57 C58 H58 119.6 . . ?
C53 C58 H58 119.6 . . ?
O2 C59 C56 112.1(2) . . ?
O2 C59 H59A 109.2 . . ?
C56 C59 H59A 109.2 . . ?
O2 C59 H59B 109.2 . . ?
C56 C59 H59B 109.2 . . ?
H59A C59 H59B 107.9 . . ?
O2 C60 C2 106.08(19) . . ?
O2 C60 H60A 110.5 . . ?
C2 C60 H60A 110.5 . . ?
O2 C60 H60B 110.5 . . ?
C2 C60 H60B 110.5 . . ?
H60A C60 H60B 108.7 . . ?
C13 N11 N12 104.2(2) . . ?
C13 N11 Ag1 133.26(18) . . ?
N12 N11 Ag1 121.59(15) . . ?
C11 N12 N11 111.62(19) . . ?
C11 N12 C1 126.3(2) . . ?
N11 N12 C1 122.04(19) . . ?
C23 N21 N22 104.3(2) . . ?
C23 N21 Ag1 129.84(19) . . ?
N22 N21 Ag1 120.64(15) . . ?
C21 N22 N21 111.7(2) . . ?
C21 N22 C1 126.4(2) . . ?
N21 N22 C1 121.72(19) . . ?
C33 N31 N32 104.4(2) . . ?
C33 N31 Ag1 126.75(18) . . ?
N32 N31 Ag1 115.94(15) . . ?
C31 N32 N31 111.7(2) . . ?
C31 N32 C2 127.4(2) . . ?
N31 N32 C2 120.88(19) . . ?
C43 N41 N42 105.2(2) . . ?
C43 N41 Ag1 129.38(18) . . ?
N42 N41 Ag1 125.21(15) . . ?
C41 N42 N41 111.3(2) . . ?
C41 N42 C2 125.8(2) . . ?
N41 N42 C2 122.20(19) . . ?
C51 O1 C52 112.48(19) . . ?
C60 O2 C59 112.64(18) . . ?
O4A S1A O5A 113.87(18) . . ?
O4A S1A O3A 116.7(2) . . ?
O5A S1A O3A 114.73(19) . . ?
O4A S1A C61A 103.4(2) . . ?
O5A S1A C61A 102.60(18) . . ?
O3A S1A C61A 103.04(18) . . ?
F3A C61A F2A 107.3(3) . . ?
F3A C61A F1A 108.5(3) . . ?
F2A C61A F1A 106.9(3) . . ?
F3A C61A S1A 111.4(3) . . ?
F2A C61A S1A 111.0(3) . . ?
F1A C61A S1A 111.6(2) . . ?
O5B S1B O3B 123.8(16) . . ?
O5B S1B O4B 109.4(12) . . ?
O3B S1B O4B 111.9(16) . . ?
O5B S1B C61B 107.2(11) . . ?
O3B S1B C61B 101.5(14) . . ?
O4B S1B C61B 99.9(10) . . ?
F2B C61B F3B 110.1(15) . . ?
F2B C61B F1B 107.5(15) . . ?
F3B C61B F1B 106.7(15) . . ?
F2B C61B S1B 109.9(12) . . ?
F3B C61B S1B 110.5(12) . . ?
F1B C61B S1B 112.0(12) . . ?
O6 C62 C63 119.2(5) . . ?
O6 C62 C64 122.9(5) . . ?
C63 C62 C64 117.9(4) . . ?
C62 C63 H63A 109.5 . . ?
C62 C63 H63B 109.5 . . ?
H63A C63 H63B 109.5 . . ?
C62 C63 H63C 109.5 . . ?
H63A C63 H63C 109.5 . . ?
H63B C63 H63C 109.5 . . ?
C62 C64 H64A 109.5 . . ?
C62 C64 H64B 109.5 . . ?
H64A C64 H64B 109.5 . . ?
C62 C64 H64C 109.5 . . ?
H64A C64 H64C 109.5 . . ?
H64B C64 H64C 109.5 . . ?

loop_
_geom_bond_atom_site_label_1
_geom_bond_atom_site_label_2
_geom_bond_distance
_geom_bond_site_symmetry_2
_geom_bond_publ_flag
Ag1 N41 2.226(2) . ?
Ag1 N21 2.290(2) . ?
Ag1 N11 2.326(2) . ?
Ag1 N31 2.471(2) . ?
C1 N22 1.453(3) . ?
C1 N12 1.460(3) . ?
C1 C51 1.519(3) . ?
C1 H1 1.0000 . ?
C2 N32 1.451(3) . ?
C2 N42 1.458(3) . ?
C2 C60 1.519(3) . ?
C2 H2 1.0000 . ?
C11 N12 1.346(3) . ?
C11 C12 1.367(4) . ?
C11 H11 0.9500 . ?
C12 C13 1.387(4) . ?
C12 H12 0.9500 . ?
C13 N11 1.333(3) . ?
C13 H13 0.9500 . ?
C21 N22 1.347(3) . ?
C21 C22 1.360(5) . ?
C21 H21 0.9500 . ?
C22 C23 1.385(5) . ?
C22 H22 0.9500 . ?
C23 N21 1.331(4) . ?
C23 H23 0.9500 . ?
C31 N32 1.353(3) . ?
C31 C32 1.372(4) . ?
C31 H31 0.9500 . ?
C32 C33 1.390(4) . ?
C32 H32 0.9500 . ?
C33 N31 1.334(3) . ?
C33 H33 0.9500 . ?
C41 N42 1.350(3) . ?
C41 C42 1.367(4) . ?
C41 H41 0.9500 . ?
C42 C43 1.394(4) . ?
C42 H42 0.9500 . ?
C43 N41 1.330(3) . ?
C43 H43 0.9500 . ?
C51 O1 1.414(3) . ?
C51 H51A 0.9900 . ?
C51 H51B 0.9900 . ?
C52 O1 1.442(3) . ?
C52 C53 1.508(4) . ?
C52 H52A 0.9900 . ?
C52 H52B 0.9900 . ?
C53 C58 1.389(4) . ?
C53 C54 1.391(4) . ?
C54 C55 1.386(4) . ?
C54 H54 0.9500 . ?
C55 C56 1.393(3) . ?
C55 H55 0.9500 . ?
C56 C57 1.387(4) . ?
C56 C59 1.512(4) . ?
C57 C58 1.387(4) . ?
C57 H57 0.9500 . ?
C58 H58 0.9500 . ?
C59 O2 1.435(3) . ?
C59 H59A 0.9900 . ?
C59 H59B 0.9900 . ?
C60 O2 1.418(3) . ?
C60 H60A 0.9900 . ?
C60 H60B 0.9900 . ?
N11 N12 1.358(3) . ?
N21 N22 1.354(3) . ?
N31 N32 1.362(3) . ?
N41 N42 1.357(3) . ?
S1A O4A 1.427(3) . ?
S1A O5A 1.430(2) . ?
S1A O3A 1.452(2) . ?
S1A C61A 1.835(4) . ?
C61A F3A 1.313(5) . ?
C61A F2A 1.321(5) . ?
C61A F1A 1.331(4) . ?
S1B O5B 1.388(12) . ?
S1B O3B 1.427(12) . ?
S1B O4B 1.479(13) . ?
S1B C61B 1.836(13) . ?
C61B F2B 1.304(14) . ?
C61B F3B 1.315(14) . ?
C61B F1B 1.316(14) . ?
C62 O6 1.205(5) . ?
C62 C63 1.481(7) . ?
C62 C64 1.508(7) . ?
C63 H63A 0.9800 . ?
C63 H63B 0.9800 . ?
C63 H63C 0.9800 . ?
C64 H64A 0.9800 . ?
C64 H64B 0.9800 . ?
C64 H64C 0.9800 . ?

loop_
_geom_torsion_atom_site_label_1
_geom_torsion_atom_site_label_2
_geom_torsion_atom_site_label_3
_geom_torsion_atom_site_label_4
_geom_torsion
_geom_torsion_site_symmetry_1
_geom_torsion_site_symmetry_2
_geom_torsion_site_symmetry_3
_geom_torsion_site_symmetry_4
_geom_torsion_publ_flag
N12 C11 C12 C13 -0.1(3) . . . . ?
C11 C12 C13 N11 0.4(3) . . . . ?
N22 C21 C22 C23 -0.2(3) . . . . ?
C21 C22 C23 N21 -0.2(3) . . . . ?
N32 C31 C32 C33 -0.4(3) . . . . ?
C31 C32 C33 N31 0.4(3) . . . . ?
N42 C41 C42 C43 -0.4(3) . . . . ?
C41 C42 C43 N41 -0.2(3) . . . . ?
N22 C1 C51 O1 61.7(2) . . . . ?
N12 C1 C51 O1 -173.12(19) . . . . ?
O1 C52 C53 C58 -102.1(3) . . . . ?
O1 C52 C53 C54 74.1(3) . . . . ?
C58 C53 C54 C55 0.8(3) . . . . ?
C52 C53 C54 C55 -175.5(2) . . . . ?
C53 C54 C55 C56 -0.4(3) . . . . ?
C54 C55 C56 C57 -0.8(3) . . . . ?
C54 C55 C56 C59 179.3(2) . . . . ?
C55 C56 C57 C58 1.6(3) . . . . ?
C59 C56 C57 C58 -178.5(2) . . . . ?
C56 C57 C58 C53 -1.2(4) . . . . ?
C54 C53 C58 C57 -0.1(3) . . . . ?
C52 C53 C58 C57 176.2(2) . . . . ?
C57 C56 C59 O2 47.0(3) . . . . ?
C55 C56 C59 O2 -133.1(2) . . . . ?
N32 C2 C60 O2 -175.50(19) . . . . ?
N42 C2 C60 O2 58.8(2) . . . . ?
C12 C13 N11 N12 -0.6(3) . . . . ?
C12 C13 N11 Ag1 -169.01(19) . . . . ?
N41 Ag1 N11 C13 -60.5(3) . . . . ?
N21 Ag1 N11 C13 145.1(3) . . . . ?
N31 Ag1 N11 C13 47.3(3) . . . . ?
N41 Ag1 N11 N12 132.69(17) . . . . ?
N21 Ag1 N11 N12 -21.74(18) . . . . ?
N31 Ag1 N11 N12 -119.56(17) . . . . ?
C12 C11 N12 N11 -0.2(3) . . . . ?
C12 C11 N12 C1 -179.1(2) . . . . ?
C13 N11 N12 C11 0.5(3) . . . . ?
Ag1 N11 N12 C11 170.62(16) . . . . ?
C13 N11 N12 C1 179.4(2) . . . . ?
Ag1 N11 N12 C1 -10.5(3) . . . . ?
N22 C1 N12 C11 -119.7(2) . . . . ?
C51 C1 N12 C11 115.2(3) . . . . ?
N22 C1 N12 N11 61.5(3) . . . . ?
C51 C1 N12 N11 -63.6(3) . . . . ?
C22 C23 N21 N22 0.5(3) . . . . ?
C22 C23 N21 Ag1 154.22(19) . . . . ?
N41 Ag1 N21 C23 80.6(3) . . . . ?
N11 Ag1 N21 C23 -136.3(2) . . . . ?
N31 Ag1 N21 C23 -13.3(2) . . . . ?
N41 Ag1 N21 N22 -129.27(17) . . . . ?
N11 Ag1 N21 N22 13.86(17) . . . . ?
N31 Ag1 N21 N22 136.87(17) . . . . ?
C22 C21 N22 N21 0.5(3) . . . . ?
C22 C21 N22 C1 175.7(2) . . . . ?
C23 N21 N22 C21 -0.6(3) . . . . ?
Ag1 N21 N22 C21 -157.33(16) . . . . ?
C23 N21 N22 C1 -176.1(2) . . . . ?
Ag1 N21 N22 C1 27.1(3) . . . . ?
N12 C1 N22 C21 112.6(2) . . . . ?
C51 C1 N22 C21 -122.5(2) . . . . ?
N12 C1 N22 N21 -72.6(3) . . . . ?
C51 C1 N22 N21 52.3(3) . . . . ?
C32 C33 N31 N32 -0.1(3) . . . . ?
C32 C33 N31 Ag1 -139.2(2) . . . . ?
N41 Ag1 N31 C33 129.0(2) . . . . ?
N21 Ag1 N31 C33 -87.9(2) . . . . ?
N11 Ag1 N31 C33 1.7(2) . . . . ?
N41 Ag1 N31 N32 -6.09(16) . . . . ?
N21 Ag1 N31 N32 137.06(16) . . . . ?
N11 Ag1 N31 N32 -133.38(15) . . . . ?
C32 C31 N32 N31 0.4(3) . . . . ?
C32 C31 N32 C2 179.8(2) . . . . ?
C33 N31 N32 C31 -0.1(3) . . . . ?
Ag1 N31 N32 C31 144.12(18) . . . . ?
C33 N31 N32 C2 -179.6(2) . . . . ?
Ag1 N31 N32 C2 -35.4(3) . . . . ?
N42 C2 N32 C31 -102.5(3) . . . . ?
C60 C2 N32 C31 132.1(3) . . . . ?
N42 C2 N32 N31 76.9(3) . . . . ?
C60 C2 N32 N31 -48.5(3) . . . . ?
C42 C43 N41 N42 0.7(3) . . . . ?
C42 C43 N41 Ag1 175.69(17) . . . . ?
N21 Ag1 N41 C43 103.9(2) . . . . ?
N11 Ag1 N41 C43 -30.2(2) . . . . ?
N31 Ag1 N41 C43 -157.2(2) . . . . ?
N21 Ag1 N41 N42 -82.1(2) . . . . ?
N11 Ag1 N41 N42 143.83(17) . . . . ?
N31 Ag1 N41 N42 16.79(18) . . . . ?
C42 C41 N42 N41 0.9(3) . . . . ?
C42 C41 N42 C2 171.5(2) . . . . ?
C43 N41 N42 C41 -1.0(3) . . . . ?
Ag1 N41 N42 C41 -176.25(16) . . . . ?
C43 N41 N42 C2 -172.0(2) . . . . ?
Ag1 N41 N42 C2 12.7(3) . . . . ?
N32 C2 N42 C41 127.2(2) . . . . ?
C60 C2 N42 C41 -107.7(3) . . . . ?
N32 C2 N42 N41 -63.1(3) . . . . ?
C60 C2 N42 N41 62.0(3) . . . . ?
C1 C51 O1 C52 -162.6(2) . . . . ?
C53 C52 O1 C51 71.0(3) . . . . ?
C2 C60 O2 C59 -165.5(2) . . . . ?
C56 C59 O2 C60 66.2(3) . . . . ?
O4A S1A C61A F3A 60.2(3) . . . . ?
O5A S1A C61A F3A 178.8(3) . . . . ?
O3A S1A C61A F3A -61.7(3) . . . . ?
O4A S1A C61A F2A 179.7(3) . . . . ?
O5A S1A C61A F2A -61.7(3) . . . . ?
O3A S1A C61A F2A 57.8(3) . . . . ?
O4A S1A C61A F1A -61.2(3) . . . . ?
O5A S1A C61A F1A 57.4(3) . . . . ?
O3A S1A C61A F1A 176.9(3) . . . . ?
O5B S1B C61B F2B -68.7(17) . . . . ?
O4B S1B C61B F2B 177.3(15) . . . . ?
O5B S1B C61B F3B 169.6(15) . . . . ?
O4B S1B C61B F3B 55.6(16) . . . . ?
O5B S1B C61B F1B 50.7(17) . . . . ?
O3B S1B C61B F1B -178.2(19) . . . . ?
O4B S1B C61B F1B -63.3(16) . . . . ?
